data_4313109
loop_
_publ_author_name
'Konrad Herbst'
'Piero Zanello'
'Maddalena Corsini'
'Nicola D'Amelio'
'Lutz Dahlenburg'
'Michael Brorson'

_publ_section_title
;
 A Complete Family of Isostructural Cluster Compounds with Cubane-like
 M3S4M' Cores (M = Mo, W; M' = Ni, Pd, Pt): Comparative Crystallography
 and Electrochemistry
;
_journal_name_full 'Inorganic Chemistry'
_journal_page_first 974
_journal_page_last 981
_journal_paper_doi 10.1021/ic0205379
_journal_volume 42
_journal_year 2003
_chemical_compound_source 'synthesis as described'
_chemical_formula_moiety 'C43 H43 As1 Mo3 Ni1 O3 S5'
_chemical_formula_structural 'C43 H43 AS1 MO3 NI1 O3 S5'
_chemical_formula_sum 'C43 H43 As Mo3 Ni O3 S5'
_chemical_formula_weight 1189.52
_chemical_name_systematic
;
  Tetra-\m3-thio-tris[(methylcyclopentadienyl)molybdenum]-
  (triphenylarsine)nickel p-toluenesulfonate
;
_space_group_IT_number 14
_symmetry_cell_setting monoclinic
_symmetry_Int_Tables_number 14
_symmetry_space_group_name_Hall '-P 2yn'
_symmetry_space_group_name_H-M 'P 1 21/n 1'
_atom_sites_solution_hydrogens geom
_atom_sites_solution_primary direct
_atom_sites_solution_secondary difmap
_audit_conform_dict_location ftp://ftp.iucr.org/cifdics/cif_core_2.1beta5.dic
_audit_conform_dict_name cif_core.dic
_audit_conform_dict_version 2.1beta5
_audit_creation_date 2000-04-25T11:47:21-00:00
_audit_creation_method 'WinGX routine CIF_UPDATE'
_cell_angle_alpha 90
_cell_angle_beta 92.10(1)
_cell_angle_gamma 90
_cell_formula_units_Z 4
_cell_length_a 9.484(1)
_cell_length_b 10.8772(6)
_cell_length_c 42.327(4)
_cell_measurement_reflns_used 25
_cell_measurement_temperature 293(2)
_cell_measurement_theta_max 12.0
_cell_measurement_theta_min 8.5
_cell_measurement_wavelength 0.71073
_cell_volume 4363.5(7)
_computing_cell_refinement 'CAD4 Express (Enraf Nonius, 1994)'
_computing_data_collection 'CAD4 Express (Enraf Nonius, 1994)'
_computing_data_reduction 'XCAD4 (Harms & Wocadlo, 1995)'
_computing_molecular_graphics 'Ortep-3 for Windows (Farrugia, 1997)'
_computing_publication_material 'WinGX publication routines (Farrugia, 1999)'
_computing_structure_refinement 'SHELXL-97 (Sheldrick, 1997)'
_computing_structure_solution 'SIR-97 (Altomare et al., 1997)'
_diffrn_ambient_temperature 293(2)
_diffrn_detector 'scintillation LiI'
_diffrn_detector_dtime 1.195
_diffrn_measured_fraction_theta_full 0.999
_diffrn_measured_fraction_theta_max 0.999
_diffrn_measurement_device '\k-geometry diffractometer'
_diffrn_measurement_device_type 'Enraf Nonius MACH 3'
_diffrn_measurement_method 'non-profiled omega scans'
_diffrn_orient_matrix_type
;
   x-axis points to radiation source
   the matrix is specified in reciprocal space
;
_diffrn_orient_matrix_UB_11 -0.13364E-1
_diffrn_orient_matrix_UB_12 -0.78077E-1
_diffrn_orient_matrix_UB_13 0.12003E-1
_diffrn_orient_matrix_UB_21 0.01184
_diffrn_orient_matrix_UB_22 -0.48327E-1
_diffrn_orient_matrix_UB_23 -0.19824E-1
_diffrn_orient_matrix_UB_31 0.103991
_diffrn_orient_matrix_UB_32 -0.4538E-2
_diffrn_orient_matrix_UB_33 0.4677E-2
_diffrn_radiation_monochromator graphite
_diffrn_radiation_probe x-ray
_diffrn_radiation_type MoK\a
_diffrn_radiation_wavelength 0.71073
_diffrn_reflns_av_R_equivalents 0.0308
_diffrn_reflns_av_sigmaI/netI 0.0717
_diffrn_reflns_limit_h_max 11
_diffrn_reflns_limit_h_min -11
_diffrn_reflns_limit_k_max 12
_diffrn_reflns_limit_k_min 0
_diffrn_reflns_limit_l_max 50
_diffrn_reflns_limit_l_min 0
_diffrn_reflns_number 7833
_diffrn_reflns_theta_full 25.07
_diffrn_reflns_theta_max 25.07
_diffrn_reflns_theta_min 2.55
_diffrn_source 'Enraf Nonius FR590'
_diffrn_standards_decay_% 2
_diffrn_standards_interval_time 60
_diffrn_standards_number 3
_exptl_absorpt_coefficient_mu 2.298
_exptl_absorpt_correction_T_max 0.8938
_exptl_absorpt_correction_T_min 0.46
_exptl_absorpt_correction_type psi-scan
_exptl_absorpt_process_details
;
North A.C.T., Phillips D.C. & Mathews F.S. (1968) Acta. Cryst. A24, 351
         Number of psi-scan sets used was   3
         Theta correction was applied.
         Averaged transmission function was used.
         No Fourier smoothing was applied.
;
_exptl_crystal_colour black
_exptl_crystal_density_diffrn 1.811
_exptl_crystal_density_method 'not measured'
_exptl_crystal_description platelet
_exptl_crystal_F_000 2368
_exptl_crystal_size_max 0.40
_exptl_crystal_size_mid 0.12
_exptl_crystal_size_min 0.05
_refine_diff_density_max 0.459
_refine_diff_density_min -0.609
_refine_diff_density_rms 0.119
_refine_ls_extinction_method none
_refine_ls_goodness_of_fit_ref 1.078
_refine_ls_hydrogen_treatment mixed
_refine_ls_matrix_type full
_refine_ls_number_parameters 509
_refine_ls_number_reflns 7725
_refine_ls_number_restraints 0
_refine_ls_restrained_S_all 1.078
_refine_ls_R_factor_all 0.097
_refine_ls_R_factor_gt 0.0443
_refine_ls_shift/su_max 0.021
_refine_ls_shift/su_mean 0
_refine_ls_structure_factor_coef Fsqd
_refine_ls_weighting_details 'calc w=1/[\s^2^(Fo^2^)+(0.0469P)^2^+0.0000P] where P=(Fo^2^+2Fc^2^)/3'
_refine_ls_weighting_scheme calc
_refine_ls_wR_factor_gt 0.0737
_refine_ls_wR_factor_ref 0.0885
_reflns_number_gt 5133
_reflns_number_total 7725
_reflns_threshold_expression >2sigma(I)
_cod_data_source_file ic0205379_3.cif
_cod_data_source_block tops01
_cod_original_sg_symbol_H-M 'P 21/n'
_cod_database_code 4313109
_exptl_absorpt_factor_mur 0.115
_exptl_absorpt_correction_t_ave 0.7982
_diffrn_standards_decay_corr_max 1.034
_diffrn_standards_decay_corr_min 0.974

loop_
_symmetry_equiv_pos_as_xyz
'x, y, z'
'-x+1/2, y+1/2, -z+1/2'
'-x, -y, -z'
'x-1/2, -y-1/2, z-1/2'

loop_
_atom_site_label
_atom_site_type_symbol
_atom_site_fract_x
_atom_site_fract_y
_atom_site_fract_z
_atom_site_U_iso_or_equiv
_atom_site_adp_type
_atom_site_occupancy
_atom_site_symmetry_multiplicity
_atom_site_calc_flag
_atom_site_refinement_flags
_atom_site_disorder_assembly
_atom_site_disorder_group
Mo1 Mo -0.20685(6) 0.34327(5) 0.557604(13) 0.03179(14) Uani 1 1 d . . .
Mo2 Mo -0.18369(6) 0.08475(5) 0.562980(13) 0.03428(15) Uani 1 1 d . . .
Mo3 Mo 0.05204(5) 0.23640(5) 0.578746(12) 0.03205(14) Uani 1 1 d . . .
As1 As -0.21930(7) 0.26301(6) 0.665955(14) 0.03419(17) Uani 1 1 d . . .
Ni1 Ni -0.17714(8) 0.23148(7) 0.614493(17) 0.03145(19) Uani 1 1 d . . .
S1 S -0.06279(17) 0.21387(16) 0.52980(4) 0.0400(4) Uani 1 1 d . . .
S2 S -0.36182(16) 0.20933(15) 0.58213(4) 0.0354(4) Uani 1 1 d . . .
S3 S -0.06611(17) 0.40029(15) 0.60108(4) 0.0354(4) Uani 1 1 d . . .
S4 S -0.03473(17) 0.07342(15) 0.60815(4) 0.0378(4) Uani 1 1 d . . .
S5 S 0.2237(2) -0.27757(19) 0.57822(5) 0.0594(5) Uani 1 1 d . . .
O1 O 0.2592(7) -0.1590(5) 0.56645(14) 0.095(2) Uani 1 1 d . . .
O2 O 0.1093(6) -0.3364(6) 0.56069(13) 0.0855(19) Uani 1 1 d . . .
O3 O 0.3436(6) -0.3569(5) 0.58362(14) 0.0761(17) Uani 1 1 d . . .
C1 C -0.3687(8) 0.3985(6) 0.51669(17) 0.0474(19) Uani 1 1 d . . .
C2 C -0.2369(8) 0.4436(6) 0.50900(17) 0.0490(19) Uani 1 1 d . . .
H2 H -0.1862 0.4176 0.4918 0.059 Uiso 1 1 calc R . .
C3 C -0.1923(8) 0.5316(6) 0.53027(19) 0.056(2) Uani 1 1 d . . .
H3 H -0.1084 0.5757 0.5299 0.067 Uiso 1 1 calc R . .
C4 C -0.2986(8) 0.5429(6) 0.55302(18) 0.053(2) Uani 1 1 d . . .
H4 H -0.2957 0.5951 0.5704 0.063 Uiso 1 1 calc R . .
C5 C -0.4078(7) 0.4619(7) 0.54464(17) 0.0494(19) Uani 1 1 d . . .
H5 H -0.491 0.4511 0.5553 0.059 Uiso 1 1 calc R . .
C6 C -0.4524(8) 0.3018(7) 0.49914(18) 0.066(2) Uani 1 1 d . . .
H6A H -0.3958 0.2662 0.4832 0.079 Uiso 1 1 calc R . .
H6B H -0.5352 0.3382 0.4894 0.079 Uiso 1 1 calc R . .
H6C H -0.4796 0.2389 0.5136 0.079 Uiso 1 1 calc R . .
C7 C -0.3096(9) -0.1038(7) 0.5668(2) 0.061(2) Uani 1 1 d . . .
C8 C -0.1701(8) -0.1307(6) 0.5592(2) 0.059(2) Uani 1 1 d . . .
H8 H -0.1052 -0.1752 0.5716 0.071 Uiso 1 1 calc R . .
C9 C -0.1470(11) -0.0795(8) 0.5302(3) 0.080(3) Uani 1 1 d . . .
H9 H -0.0622 -0.0829 0.5199 0.097 Uiso 1 1 calc R . .
C10 C -0.2704(17) -0.0212(9) 0.5185(3) 0.110(5) Uani 1 1 d . . .
H10 H -0.2833 0.0203 0.4994 0.131 Uiso 1 1 calc R . .
C11 C -0.3681(11) -0.0389(9) 0.5414(3) 0.093(4) Uani 1 1 d . . .
H11 H -0.4609 -0.0111 0.5399 0.112 Uiso 1 1 calc R . .
C12 C -0.3810(11) -0.1439(9) 0.5959(2) 0.119(4) Uani 1 1 d . . .
H12A H -0.4343 -0.0766 0.6041 0.143 Uiso 1 1 calc R . .
H12B H -0.3114 -0.1696 0.6116 0.143 Uiso 1 1 calc R . .
H12C H -0.4434 -0.2112 0.5909 0.143 Uiso 1 1 calc R . .
C13 C 0.2773(6) 0.2119(8) 0.60404(18) 0.0506(19) Uani 1 1 d . . .
C14 C 0.2629(7) 0.3354(7) 0.5959(2) 0.053(2) Uani 1 1 d . . .
H14 H 0.2624 0.4012 0.6099 0.064 Uiso 1 1 calc R . .
C15 C 0.2495(7) 0.3437(8) 0.5632(2) 0.059(2) Uani 1 1 d . . .
H15 H 0.2363 0.4157 0.5516 0.071 Uiso 1 1 calc R . .
C16 C 0.2591(7) 0.2274(10) 0.55089(19) 0.067(3) Uani 1 1 d . . .
H16 H 0.2566 0.2074 0.5295 0.08 Uiso 1 1 calc R . .
C17 C 0.2732(7) 0.1451(7) 0.5756(2) 0.062(2) Uani 1 1 d . . .
H17 H 0.2789 0.0601 0.5738 0.075 Uiso 1 1 calc R . .
C18 C 0.3051(8) 0.1643(10) 0.6370(2) 0.111(4) Uani 1 1 d . . .
H18A H 0.4042 0.1697 0.6423 0.134 Uiso 1 1 calc R . .
H18B H 0.2754 0.0801 0.6381 0.134 Uiso 1 1 calc R . .
H18C H 0.2535 0.2127 0.6516 0.134 Uiso 1 1 calc R . .
C19 C -0.3338(7) 0.4057(6) 0.67536(15) 0.0409(17) Uani 1 1 d . . .
C20 C -0.4209(7) 0.4501(6) 0.65175(17) 0.0478(19) Uani 1 1 d . . .
H20 H -0.4219 0.413 0.632 0.057 Uiso 1 1 calc R . .
C21 C -0.5070(8) 0.5487(7) 0.6567(2) 0.063(2) Uani 1 1 d . . .
H21 H -0.5658 0.5783 0.6404 0.076 Uiso 1 1 calc R . .
C22 C -0.5063(8) 0.6035(7) 0.6858(2) 0.071(3) Uani 1 1 d . . .
H22 H -0.5661 0.6695 0.6892 0.085 Uiso 1 1 calc R . .
C23 C -0.4185(9) 0.5623(7) 0.7100(2) 0.072(3) Uani 1 1 d . . .
H23 H -0.4182 0.5999 0.7297 0.086 Uiso 1 1 calc R . .
C24 C -0.3297(8) 0.4628(7) 0.70445(17) 0.056(2) Uani 1 1 d . . .
H24 H -0.2677 0.4351 0.7204 0.067 Uiso 1 1 calc R . .
C25 C -0.0451(7) 0.2940(7) 0.69048(14) 0.0458(18) Uani 1 1 d . . .
C26 C 0.0236(8) 0.4044(8) 0.68681(18) 0.058(2) Uani 1 1 d . . .
H26 H -0.0207 0.4667 0.6751 0.069 Uiso 1 1 calc R . .
C27 C 0.1562(10) 0.4246(10) 0.7000(2) 0.086(3) Uani 1 1 d . . .
H27 H 0.2012 0.4995 0.6971 0.104 Uiso 1 1 calc R . .
C28 C 0.2209(11) 0.3346(13) 0.7173(3) 0.105(4) Uani 1 1 d . . .
H28 H 0.3108 0.3475 0.7262 0.126 Uiso 1 1 calc R . .
C29 C 0.1547(11) 0.2258(11) 0.7217(2) 0.100(3) Uani 1 1 d . . .
H29 H 0.199 0.1658 0.7342 0.12 Uiso 1 1 calc R . .
C30 C 0.0214(8) 0.2016(8) 0.70793(18) 0.067(2) Uani 1 1 d . . .
H30 H -0.0215 0.1255 0.7104 0.081 Uiso 1 1 calc R . .
C31 C -0.3083(7) 0.1307(6) 0.68840(16) 0.0425(18) Uani 1 1 d . . .
C32 C -0.3760(10) 0.1452(8) 0.71612(19) 0.081(3) Uani 1 1 d . . .
H32 H -0.3775 0.2222 0.7257 0.097 Uiso 1 1 calc R . .
C33 C -0.4424(11) 0.0473(9) 0.7303(2) 0.092(3) Uani 1 1 d . . .
H33 H -0.4893 0.0596 0.7489 0.11 Uiso 1 1 calc R . .
C34 C -0.4397(10) -0.0640(9) 0.7174(2) 0.082(3) Uani 1 1 d . . .
H34 H -0.4807 -0.1304 0.7274 0.098 Uiso 1 1 calc R . .
C35 C -0.3763(13) -0.0791(9) 0.6895(3) 0.114(4) Uani 1 1 d . . .
H35 H -0.3762 -0.1562 0.6801 0.136 Uiso 1 1 calc R . .
C36 C -0.3121(10) 0.0175(8) 0.6751(2) 0.079(3) Uani 1 1 d . . .
H36 H -0.2706 0.0052 0.6557 0.095 Uiso 1 1 calc R . .
C37 C 0.1587(8) -0.2481(6) 0.61645(17) 0.0507(19) Uani 1 1 d . . .
C38 C 0.2379(9) -0.1823(8) 0.6384(2) 0.069(2) Uani 1 1 d . . .
H38 H 0.326 -0.1523 0.6332 0.083 Uiso 1 1 calc R . .
C39 C 0.1870(11) -0.1604(9) 0.6681(2) 0.086(3) Uani 1 1 d . . .
H39 H 0.2419 -0.1155 0.6827 0.103 Uiso 1 1 calc R . .
C40 C 0.0579(13) -0.2031(9) 0.6768(2) 0.081(3) Uani 1 1 d . . .
C41 C -0.0184(11) -0.2702(8) 0.6548(2) 0.083(3) Uani 1 1 d . . .
H41 H -0.1054 -0.3019 0.6601 0.099 Uiso 1 1 calc R . .
C42 C 0.0291(9) -0.2925(7) 0.6250(2) 0.067(2) Uani 1 1 d . . .
H42 H -0.0262 -0.3377 0.6106 0.08 Uiso 1 1 calc R . .
C43 C 0.0050(12) -0.1794(10) 0.7095(2) 0.128(4) Uani 1 1 d . . .
H43A H -0.0568 -0.1095 0.7089 0.154 Uiso 1 1 calc R . .
H43B H 0.0837 -0.1633 0.7238 0.154 Uiso 1 1 calc R . .
H43C H -0.0453 -0.2502 0.7166 0.154 Uiso 1 1 calc R . .

loop_
_atom_site_aniso_label
_atom_site_aniso_U_11
_atom_site_aniso_U_22
_atom_site_aniso_U_33
_atom_site_aniso_U_23
_atom_site_aniso_U_13
_atom_site_aniso_U_12
Mo1 0.0329(3) 0.0342(3) 0.0283(3) 0.0004(3) 0.0016(2) 0.0030(3)
Mo2 0.0345(3) 0.0331(3) 0.0351(3) -0.0111(3) 0.0007(3) 0.0004(3)
Mo3 0.0274(3) 0.0370(3) 0.0318(3) -0.0027(3) 0.0025(2) -0.0005(3)
As1 0.0406(4) 0.0367(4) 0.0254(3) -0.0004(3) 0.0036(3) 0.0010(3)
Ni1 0.0351(4) 0.0338(5) 0.0255(4) -0.0029(4) 0.0030(3) -0.0011(4)
S1 0.0387(9) 0.0519(11) 0.0296(9) -0.0062(8) 0.0062(7) 0.0050(8)
S2 0.0307(9) 0.0398(9) 0.0359(9) -0.0049(8) 0.0034(7) -0.0015(7)
S3 0.0404(10) 0.0341(9) 0.0317(9) -0.0047(7) 0.0026(8) -0.0047(8)
S4 0.0369(10) 0.0353(9) 0.0410(10) 0.0013(8) -0.0006(8) 0.0028(8)
S5 0.0700(14) 0.0461(12) 0.0620(13) -0.0072(11) -0.0005(11) 0.0064(11)
O1 0.147(6) 0.052(4) 0.087(5) 0.002(3) 0.031(4) 0.009(4)
O2 0.071(4) 0.115(5) 0.069(4) -0.031(4) -0.011(3) -0.007(4)
O3 0.069(4) 0.067(4) 0.092(5) -0.008(3) 0.008(3) 0.019(3)
C1 0.049(5) 0.040(4) 0.052(5) 0.014(4) -0.014(4) -0.002(4)
C2 0.056(5) 0.048(5) 0.043(4) 0.014(4) 0.006(4) 0.008(4)
C3 0.061(5) 0.041(4) 0.065(6) 0.026(4) -0.011(5) -0.005(4)
C4 0.069(6) 0.041(4) 0.047(5) 0.005(4) -0.008(4) 0.017(4)
C5 0.038(4) 0.058(5) 0.052(5) 0.013(4) -0.001(4) 0.014(4)
C6 0.069(6) 0.063(6) 0.064(5) 0.015(4) -0.016(5) -0.001(4)
C7 0.050(5) 0.050(5) 0.083(7) -0.034(5) 0.006(5) -0.019(4)
C8 0.048(5) 0.031(4) 0.097(7) -0.012(4) -0.002(5) -0.001(3)
C9 0.101(8) 0.046(5) 0.097(8) -0.046(6) 0.041(7) -0.018(5)
C10 0.196(15) 0.055(6) 0.074(8) -0.035(6) -0.054(9) -0.014(9)
C11 0.073(7) 0.066(7) 0.135(11) -0.054(7) -0.059(7) 0.004(5)
C12 0.129(9) 0.089(8) 0.147(10) -0.049(7) 0.085(8) -0.067(7)
C13 0.024(4) 0.071(6) 0.057(5) 0.008(5) -0.001(3) 0.004(4)
C14 0.029(4) 0.053(5) 0.078(6) -0.013(4) 0.004(4) -0.005(4)
C15 0.036(4) 0.082(6) 0.061(6) 0.021(5) 0.005(4) -0.010(4)
C16 0.035(4) 0.120(8) 0.047(5) -0.035(6) 0.014(4) -0.018(5)
C17 0.024(4) 0.046(5) 0.117(8) -0.021(5) 0.021(5) 0.002(3)
C18 0.046(5) 0.180(11) 0.107(8) 0.072(8) -0.018(5) 0.002(6)
C19 0.050(4) 0.040(4) 0.034(4) -0.001(3) 0.005(3) 0.005(3)
C20 0.056(5) 0.040(4) 0.047(5) -0.008(3) -0.004(4) 0.010(4)
C21 0.064(6) 0.046(5) 0.078(6) -0.008(4) -0.014(5) 0.007(4)
C22 0.051(5) 0.041(5) 0.121(8) -0.008(5) 0.005(5) 0.014(4)
C23 0.093(7) 0.060(6) 0.064(6) -0.025(5) 0.020(5) 0.018(5)
C24 0.068(5) 0.054(5) 0.045(5) -0.004(4) -0.005(4) 0.007(4)
C25 0.052(4) 0.061(5) 0.024(4) -0.001(3) 0.001(3) 0.005(4)
C26 0.052(5) 0.064(5) 0.057(5) -0.008(4) -0.001(4) -0.011(4)
C27 0.066(7) 0.119(9) 0.074(7) -0.022(6) 0.005(5) -0.032(6)
C28 0.061(7) 0.168(13) 0.083(8) -0.021(8) -0.025(6) -0.020(8)
C29 0.081(7) 0.142(10) 0.075(7) 0.016(7) -0.033(6) 0.030(7)
C30 0.059(5) 0.089(7) 0.053(5) 0.003(5) -0.010(4) 0.004(5)
C31 0.040(4) 0.049(5) 0.037(4) 0.007(3) -0.002(3) -0.001(3)
C32 0.139(9) 0.057(5) 0.050(5) 0.010(4) 0.044(6) -0.003(6)
C33 0.138(9) 0.068(7) 0.073(7) 0.018(5) 0.058(6) -0.002(6)
C34 0.094(7) 0.061(6) 0.089(8) 0.027(6) 0.007(6) -0.020(6)
C35 0.172(12) 0.061(7) 0.111(9) -0.003(6) 0.050(9) -0.050(7)
C36 0.114(8) 0.059(6) 0.068(6) -0.008(5) 0.044(6) -0.025(5)
C37 0.071(5) 0.032(4) 0.048(4) -0.005(3) -0.004(4) 0.006(4)
C38 0.072(6) 0.077(6) 0.058(6) -0.015(5) -0.009(5) 0.018(5)
C39 0.092(8) 0.085(7) 0.078(7) -0.022(6) -0.032(6) 0.022(6)
C40 0.126(9) 0.069(7) 0.047(6) 0.013(5) 0.001(6) 0.038(6)
C41 0.110(8) 0.058(6) 0.081(7) 0.021(6) 0.023(6) 0.001(6)
C42 0.095(7) 0.041(5) 0.065(6) 0.004(4) -0.002(5) -0.007(5)
C43 0.198(13) 0.127(10) 0.060(7) 0.012(7) 0.010(8) 0.031(9)

loop_
_atom_type_symbol
_atom_type_description
_atom_type_scat_dispersion_real
_atom_type_scat_dispersion_imag
_atom_type_scat_source
C C 0.0033 0.0016 'International Tables Vol C Tables 4.2.6.8 and 6.1.1.4'
H H 0 0 'International Tables Vol C Tables 4.2.6.8 and 6.1.1.4'
O O 0.0106 0.006 'International Tables Vol C Tables 4.2.6.8 and 6.1.1.4'
S S 0.1246 0.1234 'International Tables Vol C Tables 4.2.6.8 and 6.1.1.4'
Ni Ni 0.3393 1.1124 'International Tables Vol C Tables 4.2.6.8 and 6.1.1.4'
As As 0.0499 2.0058 'International Tables Vol C Tables 4.2.6.8 and 6.1.1.4'
Mo Mo -1.6832 0.6857 'International Tables Vol C Tables 4.2.6.8 and 6.1.1.4'

loop_
_geom_angle_atom_site_label_1
_geom_angle_atom_site_label_2
_geom_angle_atom_site_label_3
_geom_angle
_geom_angle_site_symmetry_1
_geom_angle_site_symmetry_3
_geom_angle_publ_flag
S1 Mo1 S3 103.47(6) . . ?
S1 Mo1 C2 83.78(19) . . ?
S3 Mo1 C2 128.5(2) . . ?
S1 Mo1 S2 103.84(6) . . ?
S3 Mo1 S2 99.63(6) . . ?
C2 Mo1 S2 128.54(19) . . ?
S1 Mo1 C4 138.2(2) . . ?
S3 Mo1 C4 91.10(19) . . ?
C2 Mo1 C4 57.4(3) . . ?
S2 Mo1 C4 112.1(2) . . ?
S1 Mo1 C1 99.4(2) . . ?
S3 Mo1 C1 149.13(18) . . ?
C2 Mo1 C1 34.6(2) . . ?
S2 Mo1 C1 94.71(19) . . ?
C4 Mo1 C1 58.1(2) . . ?
S1 Mo1 C5 134.78(19) . . ?
S3 Mo1 C5 118.50(19) . . ?
C2 Mo1 C5 57.7(2) . . ?
S2 Mo1 C5 85.88(19) . . ?
C4 Mo1 C5 34.6(2) . . ?
C1 Mo1 C5 35.4(2) . . ?
S1 Mo1 C3 103.5(2) . . ?
S3 Mo1 C3 96.6(2) . . ?
C2 Mo1 C3 33.9(2) . . ?
S2 Mo1 C3 143.8(2) . . ?
C4 Mo1 C3 35.3(2) . . ?
C1 Mo1 C3 57.7(2) . . ?
C5 Mo1 C3 58.0(3) . . ?
S1 Mo1 Ni1 97.77(5) . . ?
S3 Mo1 Ni1 51.32(5) . . ?
C2 Mo1 Ni1 178.45(18) . . ?
S2 Mo1 Ni1 51.04(4) . . ?
C4 Mo1 Ni1 121.11(19) . . ?
C1 Mo1 Ni1 144.63(19) . . ?
C5 Mo1 Ni1 120.81(18) . . ?
C3 Mo1 Ni1 145.2(2) . . ?
S1 Mo1 Mo2 52.45(5) . . ?
S3 Mo1 Mo2 99.29(5) . . ?
C2 Mo1 Mo2 122.79(19) . . ?
S2 Mo1 Mo2 52.66(4) . . ?
C4 Mo1 Mo2 162.7(2) . . ?
C1 Mo1 Mo2 111.10(17) . . ?
C5 Mo1 Mo2 128.64(19) . . ?
C3 Mo1 Mo2 153.7(2) . . ?
Ni1 Mo1 Mo2 58.40(2) . . ?
S1 Mo1 Mo3 52.38(4) . . ?
S3 Mo1 Mo3 52.52(4) . . ?
C2 Mo1 Mo3 123.11(18) . . ?
S2 Mo1 Mo3 98.96(5) . . ?
C4 Mo1 Mo3 136.2(2) . . ?
C1 Mo1 Mo3 150.8(2) . . ?
C5 Mo1 Mo3 170.27(19) . . ?
C3 Mo1 Mo3 116.48(19) . . ?
Ni1 Mo1 Mo3 58.20(2) . . ?
Mo2 Mo1 Mo3 60.179(19) . . ?
C9 Mo2 S1 90.9(3) . . ?
C9 Mo2 C10 35.3(3) . . ?
S1 Mo2 C10 88.7(3) . . ?
C9 Mo2 S2 142.1(3) . . ?
S1 Mo2 S2 103.82(6) . . ?
C10 Mo2 S2 109.2(4) . . ?
C9 Mo2 S4 110.6(3) . . ?
S1 Mo2 S4 103.28(6) . . ?
C10 Mo2 S4 145.0(3) . . ?
S2 Mo2 S4 99.79(6) . . ?
C9 Mo2 C8 34.4(3) . . ?
S1 Mo2 C8 122.2(2) . . ?
C10 Mo2 C8 58.1(3) . . ?
S2 Mo2 C8 130.1(2) . . ?
S4 Mo2 C8 88.3(2) . . ?
C9 Mo2 C11 56.6(4) . . ?
S1 Mo2 C11 119.0(4) . . ?
C10 Mo2 C11 34.1(3) . . ?
S2 Mo2 C11 86.0(3) . . ?
S4 Mo2 C11 134.6(3) . . ?
C8 Mo2 C11 56.5(3) . . ?
C9 Mo2 C7 57.2(3) . . ?
S1 Mo2 C7 145.4(2) . . ?
C10 Mo2 C7 57.7(4) . . ?
S2 Mo2 C7 96.0(2) . . ?
S4 Mo2 C7 100.9(2) . . ?
C8 Mo2 C7 34.5(2) . . ?
C11 Mo2 C7 34.0(3) . . ?
C9 Mo2 Ni1 161.4(3) . . ?
S1 Mo2 Ni1 97.68(5) . . ?
C10 Mo2 Ni1 160.2(4) . . ?
S2 Mo2 Ni1 51.11(4) . . ?
S4 Mo2 Ni1 51.38(5) . . ?
C8 Mo2 Ni1 130.0(2) . . ?
C11 Mo2 Ni1 130.0(3) . . ?
C7 Mo2 Ni1 116.8(2) . . ?
C9 Mo2 Mo1 137.6(3) . . ?
S1 Mo2 Mo1 52.26(4) . . ?
C10 Mo2 Mo1 113.7(3) . . ?
S2 Mo2 Mo1 52.83(4) . . ?
S4 Mo2 Mo1 99.26(5) . . ?
C8 Mo2 Mo1 171.5(2) . . ?
C11 Mo2 Mo1 118.7(3) . . ?
C7 Mo2 Mo1 145.4(2) . . ?
Ni1 Mo2 Mo1 58.47(2) . . ?
C9 Mo2 Mo3 117.3(3) . . ?
S1 Mo2 Mo3 52.24(4) . . ?
C10 Mo2 Mo3 136.8(4) . . ?
S2 Mo2 Mo3 98.91(4) . . ?
S4 Mo2 Mo3 52.51(4) . . ?
C8 Mo2 Mo3 123.38(19) . . ?
C11 Mo2 Mo3 170.7(4) . . ?
C7 Mo2 Mo3 151.3(2) . . ?
Ni1 Mo2 Mo3 58.14(2) . . ?
Mo1 Mo2 Mo3 59.96(2) . . ?
S1 Mo3 C15 99.0(2) . . ?
S1 Mo3 S3 103.11(6) . . ?
C15 Mo3 S3 97.8(2) . . ?
S1 Mo3 C17 107.4(2) . . ?
C15 Mo3 C17 57.4(3) . . ?
S3 Mo3 C17 143.0(2) . . ?
S1 Mo3 C16 85.44(19) . . ?
C15 Mo3 C16 34.3(3) . . ?
S3 Mo3 C16 131.7(3) . . ?
C17 Mo3 C16 34.5(3) . . ?
S1 Mo3 S4 103.48(6) . . ?
C15 Mo3 S4 146.8(2) . . ?
S3 Mo3 S4 100.43(6) . . ?
C17 Mo3 S4 92.4(2) . . ?
C16 Mo3 S4 124.0(3) . . ?
S1 Mo3 C14 133.4(2) . . ?
C15 Mo3 C14 34.5(2) . . ?
S3 Mo3 C14 86.61(19) . . ?
C17 Mo3 C14 57.1(3) . . ?
C16 Mo3 C14 56.9(3) . . ?
S4 Mo3 C14 119.6(2) . . ?
S1 Mo3 C13 141.11(19) . . ?
C15 Mo3 C13 57.4(3) . . ?
S3 Mo3 C13 110.0(2) . . ?
C17 Mo3 C13 34.8(3) . . ?
C16 Mo3 C13 57.4(3) . . ?
S4 Mo3 C13 90.18(19) . . ?
C14 Mo3 C13 34.2(2) . . ?
S1 Mo3 Ni1 97.90(5) . . ?
C15 Mo3 Ni1 147.7(2) . . ?
S3 Mo3 Ni1 51.40(5) . . ?
C17 Mo3 Ni1 140.4(2) . . ?
C16 Mo3 Ni1 174.9(3) . . ?
S4 Mo3 Ni1 51.52(5) . . ?
C14 Mo3 Ni1 121.88(19) . . ?
C13 Mo3 Ni1 118.47(18) . . ?
S1 Mo3 Mo1 52.22(4) . . ?
C15 Mo3 Mo1 113.8(2) . . ?
S3 Mo3 Mo1 52.30(4) . . ?
C17 Mo3 Mo1 158.4(3) . . ?
C16 Mo3 Mo1 126.5(2) . . ?
S4 Mo3 Mo1 99.31(5) . . ?
C14 Mo3 Mo1 128.63(19) . . ?
C13 Mo3 Mo1 161.1(2) . . ?
Ni1 Mo3 Mo1 58.51(2) . . ?
S1 Mo3 Mo2 52.28(5) . . ?
C15 Mo3 Mo2 149.5(2) . . ?
S3 Mo3 Mo2 98.86(5) . . ?
C17 Mo3 Mo2 116.25(19) . . ?
C16 Mo3 Mo2 121.9(2) . . ?
S4 Mo3 Mo2 52.68(4) . . ?
C14 Mo3 Mo2 171.1(2) . . ?
C13 Mo3 Mo2 136.9(2) . . ?
Ni1 Mo3 Mo2 58.38(2) . . ?
Mo1 Mo3 Mo2 59.86(2) . . ?
C31 As1 C19 103.7(3) . . ?
C31 As1 C25 104.1(3) . . ?
C19 As1 C25 102.8(3) . . ?
C31 As1 Ni1 117.2(2) . . ?
C19 As1 Ni1 116.1(2) . . ?
C25 As1 Ni1 111.35(19) . . ?
S2 Ni1 S3 107.97(7) . . ?
S2 Ni1 S4 108.42(7) . . ?
S3 Ni1 S4 108.51(7) . . ?
S2 Ni1 As1 116.97(6) . . ?
S3 Ni1 As1 103.05(5) . . ?
S4 Ni1 As1 111.50(6) . . ?
S2 Ni1 Mo3 107.05(5) . . ?
S3 Ni1 Mo3 55.61(5) . . ?
S4 Ni1 Mo3 55.78(5) . . ?
As1 Ni1 Mo3 135.62(4) . . ?
S2 Ni1 Mo2 55.78(5) . . ?
S3 Ni1 Mo2 106.36(5) . . ?
S4 Ni1 Mo2 55.81(5) . . ?
As1 Ni1 Mo2 150.45(4) . . ?
Mo3 Ni1 Mo2 63.48(2) . . ?
S2 Ni1 Mo1 55.89(5) . . ?
S3 Ni1 Mo1 55.27(5) . . ?
S4 Ni1 Mo1 106.63(5) . . ?
As1 Ni1 Mo1 140.86(4) . . ?
Mo3 Ni1 Mo1 63.30(2) . . ?
Mo2 Ni1 Mo1 63.14(2) . . ?
Mo1 S1 Mo3 75.40(5) . . ?
Mo1 S1 Mo2 75.29(5) . . ?
Mo3 S1 Mo2 75.49(5) . . ?
Ni1 S2 Mo2 73.11(5) . . ?
Ni1 S2 Mo1 73.08(5) . . ?
Mo2 S2 Mo1 74.51(5) . . ?
Ni1 S3 Mo1 73.42(5) . . ?
Ni1 S3 Mo3 72.99(5) . . ?
Mo1 S3 Mo3 75.18(5) . . ?
Ni1 S4 Mo3 72.70(5) . . ?
Ni1 S4 Mo2 72.81(5) . . ?
Mo3 S4 Mo2 74.82(5) . . ?
O1 S5 O3 113.7(4) . . ?
O1 S5 O2 113.8(4) . . ?
O3 S5 O2 113.0(4) . . ?
O1 S5 C37 104.4(3) . . ?
O3 S5 C37 105.1(3) . . ?
O2 S5 C37 105.6(4) . . ?
C2 C1 C5 106.6(6) . . ?
C2 C1 C6 126.5(7) . . ?
C5 C1 C6 126.9(7) . . ?
C2 C1 Mo1 72.2(4) . . ?
C5 C1 Mo1 72.3(4) . . ?
C6 C1 Mo1 120.4(5) . . ?
C3 C2 C1 110.5(7) . . ?
C3 C2 Mo1 73.9(4) . . ?
C1 C2 Mo1 73.2(4) . . ?
C3 C2 H2 124.7 . . ?
C1 C2 H2 124.7 . . ?
Mo1 C2 H2 119.8 . . ?
C2 C3 C4 107.2(7) . . ?
C2 C3 Mo1 72.2(4) . . ?
C4 C3 Mo1 71.8(4) . . ?
C2 C3 H3 126.4 . . ?
C4 C3 H3 126.4 . . ?
Mo1 C3 H3 121.4 . . ?
C5 C4 C3 108.1(7) . . ?
C5 C4 Mo1 72.9(4) . . ?
C3 C4 Mo1 72.9(4) . . ?
C5 C4 H4 125.9 . . ?
C3 C4 H4 125.9 . . ?
Mo1 C4 H4 120 . . ?
C4 C5 C1 107.6(7) . . ?
C4 C5 Mo1 72.5(4) . . ?
C1 C5 Mo1 72.3(4) . . ?
C4 C5 H5 126.2 . . ?
C1 C5 H5 126.2 . . ?
Mo1 C5 H5 120.8 . . ?
C1 C6 H6A 109.5 . . ?
C1 C6 H6B 109.5 . . ?
H6A C6 H6B 109.5 . . ?
C1 C6 H6C 109.5 . . ?
H6A C6 H6C 109.5 . . ?
H6B C6 H6C 109.5 . . ?
C11 C7 C8 106.4(9) . . ?
C11 C7 C12 127.6(10) . . ?
C8 C7 C12 125.9(10) . . ?
C11 C7 Mo2 72.3(5) . . ?
C8 C7 Mo2 71.6(4) . . ?
C12 C7 Mo2 123.5(5) . . ?
C9 C8 C7 107.6(8) . . ?
C9 C8 Mo2 70.6(4) . . ?
C7 C8 Mo2 73.9(4) . . ?
C9 C8 H8 126.2 . . ?
C7 C8 H8 126.2 . . ?
Mo2 C8 H8 121.1 . . ?
C8 C9 C10 109.9(10) . . ?
C8 C9 Mo2 75.1(5) . . ?
C10 C9 Mo2 73.7(5) . . ?
C8 C9 H9 125.1 . . ?
C10 C9 H9 125.1 . . ?
Mo2 C9 H9 117.9 . . ?
C11 C10 C9 105.2(10) . . ?
C11 C10 Mo2 74.2(5) . . ?
C9 C10 Mo2 71.0(5) . . ?
C11 C10 H10 127.4 . . ?
C9 C10 H10 127.4 . . ?
Mo2 C10 H10 119.5 . . ?
C10 C11 C7 110.9(10) . . ?
C10 C11 Mo2 71.6(6) . . ?
C7 C11 Mo2 73.7(5) . . ?
C10 C11 H11 124.6 . . ?
C7 C11 H11 124.6 . . ?
Mo2 C11 H11 121.6 . . ?
C7 C12 H12A 109.5 . . ?
C7 C12 H12B 109.5 . . ?
H12A C12 H12B 109.5 . . ?
C7 C12 H12C 109.5 . . ?
H12A C12 H12C 109.5 . . ?
H12B C12 H12C 109.5 . . ?
C14 C13 C17 106.7(7) . . ?
C14 C13 C18 125.1(8) . . ?
C17 C13 C18 128.0(9) . . ?
C14 C13 Mo3 72.6(4) . . ?
C17 C13 Mo3 71.0(4) . . ?
C18 C13 Mo3 125.7(5) . . ?
C15 C14 C13 108.3(7) . . ?
C15 C14 Mo3 71.2(4) . . ?
C13 C14 Mo3 73.2(4) . . ?
C15 C14 H14 125.8 . . ?
C13 C14 H14 125.8 . . ?
Mo3 C14 H14 121.5 . . ?
C16 C15 C14 108.3(7) . . ?
C16 C15 Mo3 73.1(4) . . ?
C14 C15 Mo3 74.3(4) . . ?
C16 C15 H15 125.9 . . ?
C14 C15 H15 125.9 . . ?
Mo3 C15 H15 118.5 . . ?
C15 C16 C17 108.4(7) . . ?
C15 C16 Mo3 72.6(4) . . ?
C17 C16 Mo3 72.7(4) . . ?
C15 C16 H16 125.8 . . ?
C17 C16 H16 125.8 . . ?
Mo3 C16 H16 120.7 . . ?
C16 C17 C13 108.3(7) . . ?
C16 C17 Mo3 72.8(4) . . ?
C13 C17 Mo3 74.2(4) . . ?
C16 C17 H17 125.9 . . ?
C13 C17 H17 125.9 . . ?
Mo3 C17 H17 118.9 . . ?
C13 C18 H18A 109.5 . . ?
C13 C18 H18B 109.5 . . ?
H18A C18 H18B 109.5 . . ?
C13 C18 H18C 109.5 . . ?
H18A C18 H18C 109.5 . . ?
H18B C18 H18C 109.5 . . ?
C20 C19 C24 119.4(7) . . ?
C20 C19 As1 117.5(5) . . ?
C24 C19 As1 123.0(5) . . ?
C19 C20 C21 120.9(7) . . ?
C19 C20 H20 119.5 . . ?
C21 C20 H20 119.5 . . ?
C22 C21 C20 119.8(8) . . ?
C22 C21 H21 120.1 . . ?
C20 C21 H21 120.1 . . ?
C21 C22 C23 120.8(7) . . ?
C21 C22 H22 119.6 . . ?
C23 C22 H22 119.6 . . ?
C22 C23 C24 118.8(8) . . ?
C22 C23 H23 120.6 . . ?
C24 C23 H23 120.6 . . ?
C19 C24 C23 120.1(7) . . ?
C19 C24 H24 120 . . ?
C23 C24 H24 120 . . ?
C26 C25 C30 118.9(7) . . ?
C26 C25 As1 119.1(5) . . ?
C30 C25 As1 121.3(6) . . ?
C27 C26 C25 121.6(8) . . ?
C27 C26 H26 119.2 . . ?
C25 C26 H26 119.2 . . ?
C28 C27 C26 119.5(10) . . ?
C28 C27 H27 120.2 . . ?
C26 C27 H27 120.2 . . ?
C27 C28 C29 120.1(10) . . ?
C27 C28 H28 119.9 . . ?
C29 C28 H28 119.9 . . ?
C28 C29 C30 121.5(10) . . ?
C28 C29 H29 119.2 . . ?
C30 C29 H29 119.2 . . ?
C25 C30 C29 118.2(9) . . ?
C25 C30 H30 120.9 . . ?
C29 C30 H30 120.9 . . ?
C36 C31 C32 117.2(7) . . ?
C36 C31 As1 118.4(6) . . ?
C32 C31 As1 124.3(6) . . ?
C31 C32 C33 121.2(8) . . ?
C31 C32 H32 119.4 . . ?
C33 C32 H32 119.4 . . ?
C34 C33 C32 120.6(9) . . ?
C34 C33 H33 119.7 . . ?
C32 C33 H33 119.7 . . ?
C33 C34 C35 118.9(9) . . ?
C33 C34 H34 120.6 . . ?
C35 C34 H34 120.6 . . ?
C34 C35 C36 121.0(10) . . ?
C34 C35 H35 119.5 . . ?
C36 C35 H35 119.5 . . ?
C31 C36 C35 121.0(9) . . ?
C31 C36 H36 119.5 . . ?
C35 C36 H36 119.5 . . ?
C38 C37 C42 118.4(8) . . ?
C38 C37 S5 120.6(7) . . ?
C42 C37 S5 121.0(6) . . ?
C37 C38 C39 120.2(9) . . ?
C37 C38 H38 119.9 . . ?
C39 C38 H38 119.9 . . ?
C40 C39 C38 121.9(9) . . ?
C40 C39 H39 119.1 . . ?
C38 C39 H39 119.1 . . ?
C41 C40 C39 117.0(9) . . ?
C41 C40 C43 122.0(11) . . ?
C39 C40 C43 121.0(11) . . ?
C40 C41 C42 122.4(10) . . ?
C40 C41 H41 118.8 . . ?
C42 C41 H41 118.8 . . ?
C41 C42 C37 120.1(8) . . ?
C41 C42 H42 119.9 . . ?
C37 C42 H42 119.9 . . ?
C40 C43 H43A 109.5 . . ?
C40 C43 H43B 109.5 . . ?
H43A C43 H43B 109.5 . . ?
C40 C43 H43C 109.5 . . ?
H43A C43 H43C 109.5 . . ?
H43B C43 H43C 109.5 . . ?

loop_
_geom_bond_atom_site_label_1
_geom_bond_atom_site_label_2
_geom_bond_distance
_geom_bond_site_symmetry_2
_geom_bond_publ_flag
Mo1 S1 2.3131(17) . ?
Mo1 S3 2.3178(17) . ?
Mo1 C2 2.337(7) . ?
Mo1 S2 2.3392(17) . ?
Mo1 C4 2.344(7) . ?
Mo1 C1 2.350(6) . ?
Mo1 C5 2.350(6) . ?
Mo1 C3 2.359(7) . ?
Mo1 Ni1 2.7031(9) . ?
Mo1 Mo2 2.8291(8) . ?
Mo1 Mo3 2.8319(8) . ?
Mo2 C9 2.296(7) . ?
Mo2 S1 2.3189(18) . ?
Mo2 C10 2.331(8) . ?
Mo2 S2 2.3340(17) . ?
Mo2 S4 2.3386(18) . ?
Mo2 C8 2.353(7) . ?
Mo2 C11 2.364(8) . ?
Mo2 C7 2.382(8) . ?
Mo2 Ni1 2.7010(9) . ?
Mo2 Mo3 2.8382(8) . ?
Mo3 S1 2.3178(17) . ?
Mo3 C15 2.323(7) . ?
Mo3 S3 2.3248(17) . ?
Mo3 C17 2.328(7) . ?
Mo3 C16 2.330(7) . ?
Mo3 S4 2.3333(18) . ?
Mo3 C14 2.362(7) . ?
Mo3 C13 2.370(6) . ?
Mo3 Ni1 2.6940(9) . ?
As1 C31 1.935(7) . ?
As1 C19 1.943(7) . ?
As1 C25 1.948(7) . ?
As1 Ni1 2.2552(10) . ?
Ni1 S2 2.1970(17) . ?
Ni1 S3 2.2016(18) . ?
Ni1 S4 2.2088(18) . ?
S5 O1 1.428(6) . ?
S5 O3 1.439(5) . ?
S5 O2 1.441(5) . ?
S5 C37 1.782(7) . ?
C1 C2 1.393(9) . ?
C1 C5 1.430(10) . ?
C1 C6 1.498(9) . ?
C2 C3 1.370(10) . ?
C2 H2 0.93 . ?
C3 C4 1.424(10) . ?
C3 H3 0.93 . ?
C4 C5 1.396(9) . ?
C4 H4 0.93 . ?
C5 H5 0.93 . ?
C6 H6A 0.96 . ?
C6 H6B 0.96 . ?
C6 H6C 0.96 . ?
C7 C11 1.386(12) . ?
C7 C8 1.404(10) . ?
C7 C12 1.494(11) . ?
C8 C9 1.374(12) . ?
C8 H8 0.93 . ?
C9 C10 1.405(13) . ?
C9 H9 0.93 . ?
C10 C11 1.378(14) . ?
C10 H10 0.93 . ?
C11 H11 0.93 . ?
C12 H12A 0.96 . ?
C12 H12B 0.96 . ?
C12 H12C 0.96 . ?
C13 C14 1.393(10) . ?
C13 C17 1.404(10) . ?
C13 C18 1.502(10) . ?
C14 C15 1.388(10) . ?
C14 H14 0.93 . ?
C15 C16 1.372(11) . ?
C15 H15 0.93 . ?
C16 C17 1.381(11) . ?
C16 H16 0.93 . ?
C17 H17 0.93 . ?
C18 H18A 0.96 . ?
C18 H18B 0.96 . ?
C18 H18C 0.96 . ?
C19 C20 1.362(9) . ?
C19 C24 1.379(9) . ?
C20 C21 1.369(9) . ?
C20 H20 0.93 . ?
C21 C22 1.364(11) . ?
C21 H21 0.93 . ?
C22 C23 1.371(11) . ?
C22 H22 0.93 . ?
C23 C24 1.396(10) . ?
C23 H23 0.93 . ?
C24 H24 0.93 . ?
C25 C26 1.377(10) . ?
C25 C30 1.386(10) . ?
C26 C27 1.375(10) . ?
C26 H26 0.93 . ?
C27 C28 1.355(13) . ?
C27 H27 0.93 . ?
C28 C29 1.356(14) . ?
C28 H28 0.93 . ?
C29 C30 1.398(11) . ?
C29 H29 0.93 . ?
C30 H30 0.93 . ?
C31 C36 1.355(10) . ?
C31 C32 1.367(9) . ?
C32 C33 1.384(11) . ?
C32 H32 0.93 . ?
C33 C34 1.327(11) . ?
C33 H33 0.93 . ?
C34 C35 1.354(12) . ?
C34 H34 0.93 . ?
C35 C36 1.370(11) . ?
C35 H35 0.93 . ?
C36 H36 0.93 . ?
C37 C38 1.374(10) . ?
C37 C42 1.381(10) . ?
C38 C39 1.386(11) . ?
C38 H38 0.93 . ?
C39 C40 1.372(12) . ?
C39 H39 0.93 . ?
C40 C41 1.369(12) . ?
C40 C43 1.512(11) . ?
C41 C42 1.376(11) . ?
C41 H41 0.93 . ?
C42 H42 0.93 . ?
C43 H43A 0.96 . ?
C43 H43B 0.96 . ?
C43 H43C 0.96 . ?
